data_7037650
loop_
_publ_author_name
'Joliat, E.'
'Schnidrig, S.'
'Probst, B.'
'Bachmann, C.'
'Spingler, B.'
'Baldridge, K. K.'
'von Rohr, F.'
'Schilling, A.'
'Alberto, R.'

_publ_section_title
;
 Cobalt complexes of tetradentate, bipyridine-based macrocycles: their
 structures, properties and photocatalytic proton reduction.
;
_journal_issue 4
_journal_name_full 'Dalton transactions (Cambridge, England : 2003)'
_journal_page_first 1737
_journal_page_last 1745
_journal_paper_doi 10.1039/c5dt04426j
_journal_volume 45
_journal_year 2016
_chemical_formula_sum 'C35 H36 N6'
_chemical_formula_weight 540.70
_chemical_name_systematic
; 
 ? 
;
_space_group_IT_number 14
_symmetry_cell_setting monoclinic
_symmetry_space_group_name_Hall '-P 2ybc'
_symmetry_space_group_name_H-M 'P 1 21/c 1'
_atom_sites_solution_hydrogens geom
_atom_sites_solution_primary direct
_atom_sites_solution_secondary difmap
_audit_creation_method SHELXL-97
_audit_update_record
;
2015-12-09 deposited with the CCDC.
2015-12-14 downloaded from the CCDC.
;
_cell_angle_alpha 90.00
_cell_angle_beta 93.076(5)
_cell_angle_gamma 90.00
_cell_formula_units_Z 4
_cell_length_a 15.7566(9)
_cell_length_b 15.9366(8)
_cell_length_c 11.6429(6)
_cell_measurement_reflns_used 3700
_cell_measurement_temperature 183(2)
_cell_measurement_theta_max 28.5969
_cell_measurement_theta_min 2.8818
_cell_volume 2919.4(3)
_computing_cell_refinement 'CrysAlis RED (Oxford, 2007)'
_computing_data_collection 'CrysAlis RED (Oxford, 2007)'
_computing_data_reduction 'CrysAlis RED (Oxford, 2007)'
_computing_molecular_graphics 'ORTEP-3 (Farrugia, 1997)'
_computing_publication_material 'SHELXL-97 (Sheldrick, 1997)'
_computing_structure_refinement 'SHELXL-97 (Sheldrick, 1997)'
_computing_structure_solution 'SIR-97 (Altomare, 1999)'
_diffrn_ambient_temperature 183(2)
_diffrn_detector_area_resol_mean 10.4498
_diffrn_measured_fraction_theta_full 0.998
_diffrn_measured_fraction_theta_max 0.998
_diffrn_measurement_device_type 'Xcalibur Ruby'
_diffrn_measurement_method '\o oscillation scan'
_diffrn_radiation_monochromator graphite
_diffrn_radiation_source 'Enhance (Mo) X-ray Source'
_diffrn_radiation_type MoK\a
_diffrn_radiation_wavelength 0.7107
_diffrn_reflns_av_R_equivalents 0.0432
_diffrn_reflns_av_unetI/netI 0.0512
_diffrn_reflns_limit_h_max 18
_diffrn_reflns_limit_h_min -15
_diffrn_reflns_limit_k_max 16
_diffrn_reflns_limit_k_min -19
_diffrn_reflns_limit_l_max 13
_diffrn_reflns_limit_l_min -14
_diffrn_reflns_number 14701
_diffrn_reflns_theta_full 25.35
_diffrn_reflns_theta_max 25.35
_diffrn_reflns_theta_min 2.89
_exptl_absorpt_coefficient_mu 0.074
_exptl_absorpt_correction_T_max 0.9949
_exptl_absorpt_correction_T_min 0.6469
_exptl_absorpt_correction_type multi-scan
_exptl_absorpt_process_details
;
CrysAlisPro, Agilent Technologies,
Version 1.171.35.19 (release 27-10-2011 CrysAlis171 .NET)
(compiled Oct 27 2011,15:02:11)
Empirical absorption correction using spherical harmonics,
 implemented in SCALE3 ABSPACK scaling algorithm.
;
_exptl_crystal_colour pink
_exptl_crystal_density_diffrn 1.230
_exptl_crystal_density_method 'not measured'
_exptl_crystal_description plate
_exptl_crystal_F_000 1152
_exptl_crystal_size_max 0.41
_exptl_crystal_size_mid 0.21
_exptl_crystal_size_min 0.07
_refine_diff_density_max 0.314
_refine_diff_density_min -0.247
_refine_diff_density_rms 0.041
_refine_ls_extinction_method none
_refine_ls_goodness_of_fit_ref 1.025
_refine_ls_hydrogen_treatment constr
_refine_ls_matrix_type full
_refine_ls_number_parameters 389
_refine_ls_number_reflns 5315
_refine_ls_number_restraints 0
_refine_ls_restrained_S_all 1.025
_refine_ls_R_factor_all 0.0845
_refine_ls_R_factor_gt 0.0551
_refine_ls_shift/su_max 0.001
_refine_ls_shift/su_mean 0.000
_refine_ls_structure_factor_coef Fsqd
_refine_ls_weighting_details 'calc w=1/[\s^2^(Fo^2^)+(0.0620P)^2^+0.7541P] where P=(Fo^2^+2Fc^2^)/3'
_refine_ls_weighting_scheme calc
_refine_ls_wR_factor_gt 0.1275
_refine_ls_wR_factor_ref 0.1463
_reflns_number_gt 3740
_reflns_number_total 5315
_reflns_threshold_expression >2sigma(I)
_cod_data_source_file c5dt04426j2.cif
_cod_data_source_block cb290512
_cod_depositor_comments 'Adding full bibliography for 7037650--7037654.cif.'
_cod_original_sg_symbol_H-M P21/c
_cod_database_code 7037650

loop_
_symmetry_equiv_pos_as_xyz
'x, y, z'
'-x, y+1/2, -z+1/2'
'-x, -y, -z'
'x, -y-1/2, z-1/2'

loop_
_atom_site_label
_atom_site_type_symbol
_atom_site_fract_x
_atom_site_fract_y
_atom_site_fract_z
_atom_site_U_iso_or_equiv
_atom_site_adp_type
_atom_site_occupancy
_atom_site_symmetry_multiplicity
_atom_site_calc_flag
_atom_site_refinement_flags
_atom_site_disorder_assembly
_atom_site_disorder_group
C1 C 0.28772(13) 0.14296(12) 0.38284(17) 0.0336(5) Uani 1 1 d . . .
C2 C 0.29933(14) 0.15851(13) 0.26743(17) 0.0397(5) Uani 1 1 d . . .
H2A H 0.3420 0.1298 0.2283 0.048 Uiso 1 1 calc R . .
C3 C 0.24727(14) 0.21677(13) 0.21069(18) 0.0418(5) Uani 1 1 d . . .
H3A H 0.2547 0.2297 0.1322 0.050 Uiso 1 1 calc R . .
C4 C 0.18495(13) 0.25567(13) 0.26871(17) 0.0371(5) Uani 1 1 d . . .
H4A H 0.1487 0.2961 0.2314 0.045 Uiso 1 1 calc R . .
C5 C 0.17575(12) 0.23482(11) 0.38334(16) 0.0320(5) Uani 1 1 d . . .
C6 C 0.10361(12) 0.26591(12) 0.44720(16) 0.0328(5) Uani 1 1 d . . .
C7 C 0.06852(14) 0.34490(12) 0.42918(18) 0.0398(5) Uani 1 1 d . . .
H7A H 0.0928 0.3837 0.3783 0.048 Uiso 1 1 calc R . .
C8 C -0.00267(14) 0.36565(13) 0.48725(19) 0.0448(6) Uani 1 1 d . . .
H8A H -0.0279 0.4195 0.4768 0.054 Uiso 1 1 calc R . .
C9 C -0.03692(14) 0.30913(13) 0.55949(18) 0.0412(5) Uani 1 1 d . . .
H9A H -0.0863 0.3229 0.5988 0.049 Uiso 1 1 calc R . .
C10 C 0.00195(13) 0.23005(12) 0.57499(16) 0.0336(5) Uani 1 1 d . . .
C11 C -0.03386(13) 0.16684(13) 0.64795(17) 0.0362(5) Uani 1 1 d . . .
C12 C -0.00876(13) 0.08184(12) 0.65679(16) 0.0337(5) Uani 1 1 d . . .
C13 C -0.05788(14) 0.02135(14) 0.71375(18) 0.0417(5) Uani 1 1 d . . .
H13A H -0.1078 0.0384 0.7496 0.050 Uiso 1 1 calc R . .
C14 C -0.03403(14) -0.06054(14) 0.71734(18) 0.0437(6) Uani 1 1 d . . .
H14A H -0.0684 -0.1003 0.7541 0.052 Uiso 1 1 calc R . .
C15 C 0.04022(14) -0.08720(13) 0.66792(17) 0.0403(5) Uani 1 1 d . . .
H15A H 0.0569 -0.1445 0.6723 0.048 Uiso 1 1 calc R . .
C16 C 0.08844(13) -0.03021(11) 0.61342(17) 0.0333(5) Uani 1 1 d . . .
C17 C 0.16787(13) -0.05069(12) 0.55904(16) 0.0341(5) Uani 1 1 d . . .
C18 C 0.19280(14) -0.13385(12) 0.54198(18) 0.0414(5) Uani 1 1 d . . .
H18A H 0.1598 -0.1793 0.5678 0.050 Uiso 1 1 calc R . .
C19 C 0.26593(15) -0.14776(13) 0.4872(2) 0.0483(6) Uani 1 1 d . . .
H19A H 0.2836 -0.2036 0.4726 0.058 Uiso 1 1 calc R . .
C20 C 0.31419(14) -0.08111(13) 0.4531(2) 0.0451(6) Uani 1 1 d . . .
H20A H 0.3651 -0.0900 0.4146 0.054 Uiso 1 1 calc R . .
C21 C 0.28646(13) -0.00043(12) 0.47665(17) 0.0353(5) Uani 1 1 d . . .
C22 C 0.34026(13) 0.07801(12) 0.45307(17) 0.0360(5) Uani 1 1 d . . .
C23 C -0.10378(15) 0.19064(14) 0.71105(19) 0.0422(5) Uani 1 1 d . . .
C24 C 0.41438(15) 0.05318(13) 0.38844(19) 0.0414(5) Uani 1 1 d . . .
C25 C 0.37341(13) 0.11346(12) 0.57114(17) 0.0362(5) Uani 1 1 d . . .
H25A H 0.3241 0.1307 0.6148 0.043 Uiso 1 1 calc R . .
H25B H 0.4033 0.0681 0.6151 0.043 Uiso 1 1 calc R . .
C26 C 0.43329(14) 0.18776(14) 0.56352(18) 0.0429(5) Uani 1 1 d . . .
H26A H 0.4001 0.2381 0.5394 0.051 Uiso 1 1 calc R . .
H26B H 0.4744 0.1762 0.5041 0.051 Uiso 1 1 calc R . .
C27 C 0.48174(14) 0.20571(14) 0.67738(19) 0.0441(6) Uani 1 1 d . . .
H27A H 0.4405 0.2193 0.7359 0.053 Uiso 1 1 calc R . .
H27B H 0.5127 0.1544 0.7030 0.053 Uiso 1 1 calc R . .
C28 C 0.54425(15) 0.27673(15) 0.6711(2) 0.0552(6) Uani 1 1 d . . .
H28A H 0.5125 0.3298 0.6586 0.066 Uiso 1 1 calc R . .
H28B H 0.5791 0.2678 0.6040 0.066 Uiso 1 1 calc R . .
C29 C 0.60271(17) 0.28556(18) 0.7778(2) 0.0697(8) Uani 1 1 d . . .
H29C H 0.6368 0.3367 0.7721 0.084 Uiso 1 1 calc R . .
H29B H 0.6404 0.2367 0.7847 0.084 Uiso 1 1 calc R . .
H29A H 0.5688 0.2890 0.8458 0.084 Uiso 1 1 calc R . .
C31A C 0.3756(2) 0.0209(3) 1.0168(4) 0.1146(14) Uani 0.70 1 d P A 1
H31A H 0.4011 0.0603 1.0747 0.138 Uiso 0.70 1 calc PR A 1
H31B H 0.4226 -0.0099 0.9826 0.138 Uiso 0.70 1 calc PR A 1
C32A C 0.3200(3) -0.0411(2) 1.0765(3) 0.0985(11) Uani 0.70 1 d P A 1
H32A H 0.3565 -0.0775 1.1273 0.118 Uiso 0.70 1 calc PR A 1
H32B H 0.2815 -0.0099 1.1255 0.118 Uiso 0.70 1 calc PR A 1
C33A C 0.2681(3) -0.0949(3) 0.9947(4) 0.0724(13) Uani 0.70 1 d P A 1
H33A H 0.3056 -0.1366 0.9599 0.087 Uiso 0.70 1 calc PR A 1
H33B H 0.2255 -0.1259 1.0376 0.087 Uiso 0.70 1 calc PR A 1
C34A C 0.2248(2) -0.0459(2) 0.9039(3) 0.1050(13) Uani 0.70 1 d P A 1
H34A H 0.1771 -0.0154 0.9371 0.126 Uiso 0.70 1 calc PR A 1
H34B H 0.2000 -0.0850 0.8452 0.126 Uiso 0.70 1 calc PR A 1
C35A C 0.2787(2) 0.0163(2) 0.8452(3) 0.0958(11) Uani 0.70 1 d P A 1
H35A H 0.3176 -0.0143 0.7959 0.115 Uiso 0.70 1 calc PR A 1
H35B H 0.2416 0.0523 0.7947 0.115 Uiso 0.70 1 calc PR A 1
C36A C 0.3290(4) 0.0697(3) 0.9253(6) 0.0982(16) Uani 0.70 1 d P A 1
H36A H 0.2909 0.1102 0.9612 0.118 Uiso 0.70 1 calc PR A 1
H36B H 0.3703 0.1021 0.8819 0.118 Uiso 0.70 1 calc PR A 1
C31B C 0.3756(2) 0.0209(3) 1.0168(4) 0.1146(14) Uani 0.30 1 d P B 2
H31C H 0.3596 0.0782 1.0404 0.138 Uiso 0.30 1 calc PR B 2
H31D H 0.4353 0.0116 1.0451 0.138 Uiso 0.30 1 calc PR B 2
C32B C 0.3200(3) -0.0411(2) 1.0765(3) 0.0985(11) Uani 0.30 1 d P B 2
H32C H 0.3447 -0.0980 1.0703 0.118 Uiso 0.30 1 calc PR B 2
H32D H 0.3199 -0.0266 1.1592 0.118 Uiso 0.30 1 calc PR B 2
C33B C 0.2306(7) -0.0425(9) 1.0274(9) 0.082(3) Uani 0.30 1 d P B 2
H33C H 0.2011 -0.0919 1.0581 0.099 Uiso 0.30 1 calc PR B 2
H33D H 0.2009 0.0084 1.0529 0.099 Uiso 0.30 1 calc PR B 2
C34B C 0.2248(2) -0.0459(2) 0.9039(3) 0.1050(13) Uani 0.30 1 d P B 2
H34C H 0.1647 -0.0368 0.8772 0.126 Uiso 0.30 1 calc PR B 2
H34D H 0.2409 -0.1029 0.8796 0.126 Uiso 0.30 1 calc PR B 2
C35B C 0.2787(2) 0.0163(2) 0.8452(3) 0.0958(11) Uani 0.30 1 d P B 2
H35C H 0.2538 0.0729 0.8531 0.115 Uiso 0.30 1 calc PR B 2
H35D H 0.2778 0.0027 0.7622 0.115 Uiso 0.30 1 calc PR B 2
C36B C 0.3723(6) 0.0181(7) 0.8938(8) 0.066(3) Uani 0.30 1 d P B 2
H36C H 0.4024 -0.0325 0.8681 0.080 Uiso 0.30 1 calc PR B 2
H36D H 0.4014 0.0680 0.8638 0.080 Uiso 0.30 1 calc PR B 2
N1 N 0.22820(10) 0.18093(9) 0.44058(13) 0.0325(4) Uani 1 1 d . . .
N2 N 0.07157(10) 0.20967(9) 0.51948(13) 0.0324(4) Uani 1 1 d . . .
N3 N 0.06256(10) 0.05228(10) 0.60892(13) 0.0328(4) Uani 1 1 d . . .
H3 H 0.0940 0.0883 0.5728 0.039 Uiso 1 1 calc R . .
N4 N 0.21440(11) 0.01455(9) 0.52745(13) 0.0334(4) Uani 1 1 d . . .
N5 N -0.16003(14) 0.21202(13) 0.76303(18) 0.0576(6) Uani 1 1 d . . .
N6 N 0.47249(14) 0.03498(13) 0.33942(18) 0.0565(6) Uani 1 1 d . . .

loop_
_atom_site_aniso_label
_atom_site_aniso_U_11
_atom_site_aniso_U_22
_atom_site_aniso_U_33
_atom_site_aniso_U_23
_atom_site_aniso_U_13
_atom_site_aniso_U_12
C1 0.0354(12) 0.0329(10) 0.0322(12) -0.0006(9) -0.0016(9) -0.0033(9)
C2 0.0439(13) 0.0419(12) 0.0333(12) -0.0005(9) 0.0042(9) -0.0023(10)
C3 0.0477(14) 0.0466(12) 0.0307(12) 0.0067(10) -0.0031(10) -0.0063(11)
C4 0.0406(12) 0.0344(11) 0.0355(12) 0.0078(9) -0.0072(9) -0.0034(10)
C5 0.0365(11) 0.0266(10) 0.0318(11) 0.0013(8) -0.0082(9) -0.0054(9)
C6 0.0355(11) 0.0307(10) 0.0312(11) 0.0004(9) -0.0085(9) -0.0005(9)
C7 0.0449(13) 0.0329(11) 0.0408(13) 0.0054(9) -0.0051(10) 0.0031(10)
C8 0.0507(14) 0.0346(11) 0.0478(14) 0.0002(10) -0.0082(11) 0.0124(11)
C9 0.0425(13) 0.0403(12) 0.0401(13) -0.0044(10) -0.0035(10) 0.0089(10)
C10 0.0342(12) 0.0349(11) 0.0307(11) -0.0057(9) -0.0084(9) -0.0006(9)
C11 0.0359(12) 0.0400(12) 0.0324(11) -0.0050(9) -0.0009(9) -0.0007(10)
C12 0.0338(12) 0.0400(11) 0.0267(11) -0.0017(9) -0.0040(9) -0.0053(10)
C13 0.0409(13) 0.0493(13) 0.0346(12) -0.0009(10) -0.0005(10) -0.0073(11)
C14 0.0500(14) 0.0432(13) 0.0374(13) 0.0054(10) -0.0025(10) -0.0132(11)
C15 0.0482(14) 0.0339(11) 0.0378(12) 0.0034(9) -0.0065(10) -0.0056(10)
C16 0.0396(12) 0.0287(10) 0.0304(11) 0.0021(8) -0.0094(9) -0.0021(9)
C17 0.0403(12) 0.0320(11) 0.0288(11) 0.0023(8) -0.0099(9) -0.0012(9)
C18 0.0472(14) 0.0305(11) 0.0451(13) 0.0025(9) -0.0111(11) -0.0014(10)
C19 0.0499(15) 0.0311(11) 0.0631(16) -0.0034(11) -0.0050(12) 0.0074(11)
C20 0.0437(13) 0.0373(12) 0.0540(14) -0.0028(10) -0.0014(11) 0.0074(11)
C21 0.0366(12) 0.0351(11) 0.0333(11) 0.0035(9) -0.0067(9) 0.0038(10)
C22 0.0360(12) 0.0357(11) 0.0362(12) 0.0024(9) 0.0008(9) 0.0034(10)
C23 0.0451(14) 0.0436(12) 0.0377(13) -0.0056(10) 0.0004(11) -0.0031(11)
C24 0.0416(13) 0.0403(12) 0.0420(13) 0.0030(10) -0.0004(11) 0.0053(11)
C25 0.0354(12) 0.0368(11) 0.0358(12) 0.0023(9) -0.0033(9) 0.0027(9)
C26 0.0390(13) 0.0484(13) 0.0410(13) 0.0020(10) 0.0002(10) -0.0051(11)
C27 0.0380(12) 0.0489(13) 0.0450(13) -0.0041(10) 0.0009(10) -0.0008(11)
C28 0.0490(15) 0.0591(15) 0.0572(16) -0.0091(12) -0.0008(12) -0.0061(12)
C29 0.0576(17) 0.0790(19) 0.0710(19) -0.0183(15) -0.0104(14) -0.0116(15)
C31A 0.082(3) 0.156(4) 0.105(3) -0.044(3) 0.001(2) -0.041(3)
C32A 0.121(3) 0.101(3) 0.071(2) 0.0028(19) -0.017(2) -0.017(2)
C33A 0.086(3) 0.049(2) 0.081(3) 0.011(2) -0.003(3) -0.006(2)
C34A 0.104(3) 0.119(3) 0.089(3) 0.040(2) -0.025(2) -0.056(2)
C35A 0.109(3) 0.103(3) 0.075(2) 0.0295(19) -0.0099(19) -0.035(2)
C36A 0.098(4) 0.071(3) 0.125(5) 0.004(3) 0.004(4) -0.027(3)
C31B 0.082(3) 0.156(4) 0.105(3) -0.044(3) 0.001(2) -0.041(3)
C32B 0.121(3) 0.101(3) 0.071(2) 0.0028(19) -0.017(2) -0.017(2)
C33B 0.072(8) 0.099(9) 0.075(8) 0.038(7) 0.005(6) -0.023(7)
C34B 0.104(3) 0.119(3) 0.089(3) 0.040(2) -0.025(2) -0.056(2)
C35B 0.109(3) 0.103(3) 0.075(2) 0.0295(19) -0.0099(19) -0.035(2)
C36B 0.072(7) 0.065(6) 0.066(7) -0.005(5) 0.034(5) -0.011(5)
N1 0.0357(9) 0.0304(8) 0.0309(9) 0.0030(7) -0.0042(7) -0.0001(8)
N2 0.0341(10) 0.0322(9) 0.0301(9) -0.0008(7) -0.0057(7) -0.0011(8)
N3 0.0338(10) 0.0328(9) 0.0313(9) 0.0006(7) -0.0034(7) -0.0056(8)
N4 0.0369(10) 0.0302(9) 0.0323(9) 0.0028(7) -0.0054(8) -0.0023(8)
N5 0.0594(14) 0.0590(13) 0.0556(13) -0.0115(10) 0.0139(11) 0.0012(11)
N6 0.0530(13) 0.0572(13) 0.0603(14) 0.0039(10) 0.0120(11) 0.0123(11)

loop_
_atom_type_symbol
_atom_type_description
_atom_type_scat_dispersion_real
_atom_type_scat_dispersion_imag
_atom_type_scat_source
C C 0.0033 0.0016 'International Tables Vol C Tables 4.2.6.8 and 6.1.1.4'
H H 0.0000 0.0000 'International Tables Vol C Tables 4.2.6.8 and 6.1.1.4'
N N 0.0061 0.0033 'International Tables Vol C Tables 4.2.6.8 and 6.1.1.4'

loop_
_geom_angle_atom_site_label_1
_geom_angle_atom_site_label_2
_geom_angle_atom_site_label_3
_geom_angle
N1 C1 C2 122.81(18)
N1 C1 C22 114.40(17)
C2 C1 C22 122.76(19)
C3 C2 C1 118.5(2)
C3 C2 H2A 120.8
C1 C2 H2A 120.8
C4 C3 C2 119.4(2)
C4 C3 H3A 120.3
C2 C3 H3A 120.3
C3 C4 C5 118.66(19)
C3 C4 H4A 120.7
C5 C4 H4A 120.7
N1 C5 C4 122.39(19)
N1 C5 C6 115.74(17)
C4 C5 C6 121.72(18)
N2 C6 C7 122.64(19)
N2 C6 C5 114.58(16)
C7 C6 C5 122.68(19)
C8 C7 C6 118.1(2)
C8 C7 H7A 120.9
C6 C7 H7A 120.9
C9 C8 C7 120.2(2)
C9 C8 H8A 119.9
C7 C8 H8A 119.9
C8 C9 C10 119.1(2)
C8 C9 H9A 120.4
C10 C9 H9A 120.4
N2 C10 C9 121.04(19)
N2 C10 C11 117.86(17)
C9 C10 C11 121.1(2)
C23 C11 C12 116.34(19)
C23 C11 C10 117.25(19)
C12 C11 C10 126.29(19)
N3 C12 C11 122.30(18)
N3 C12 C13 115.92(18)
C11 C12 C13 121.76(19)
C14 C13 C12 120.6(2)
C14 C13 H13A 119.7
C12 C13 H13A 119.7
C13 C14 C15 121.1(2)
C13 C14 H14A 119.5
C15 C14 H14A 119.5
C16 C15 C14 119.3(2)
C16 C15 H15A 120.4
C14 C15 H15A 120.4
C15 C16 N3 118.87(19)
C15 C16 C17 124.18(18)
N3 C16 C17 116.95(17)
N4 C17 C18 122.4(2)
N4 C17 C16 116.03(17)
C18 C17 C16 121.57(19)
C19 C18 C17 118.1(2)
C19 C18 H18A 121.0
C17 C18 H18A 121.0
C18 C19 C20 120.2(2)
C18 C19 H19A 119.9
C20 C19 H19A 119.9
C19 C20 C21 118.2(2)
C19 C20 H20A 120.9
C21 C20 H20A 120.9
N4 C21 C20 122.59(19)
N4 C21 C22 115.09(17)
C20 C21 C22 122.20(19)
C24 C22 C1 109.16(17)
C24 C22 C21 109.30(17)
C1 C22 C21 110.83(16)
C24 C22 C25 108.14(16)
C1 C22 C25 111.91(16)
C21 C22 C25 107.43(16)
N5 C23 C11 178.3(2)
N6 C24 C22 178.9(2)
C26 C25 C22 114.38(17)
C26 C25 H25A 108.7
C22 C25 H25A 108.7
C26 C25 H25B 108.7
C22 C25 H25B 108.7
H25A C25 H25B 107.6
C25 C26 C27 112.33(17)
C25 C26 H26A 109.1
C27 C26 H26A 109.1
C25 C26 H26B 109.1
C27 C26 H26B 109.1
H26A C26 H26B 107.9
C28 C27 C26 113.50(19)
C28 C27 H27A 108.9
C26 C27 H27A 108.9
C28 C27 H27B 108.9
C26 C27 H27B 108.9
H27A C27 H27B 107.7
C27 C28 C29 113.7(2)
C27 C28 H28A 108.8
C29 C28 H28A 108.8
C27 C28 H28B 108.8
C29 C28 H28B 108.8
H28A C28 H28B 107.7
C28 C29 H29C 109.5
C28 C29 H29B 109.5
H29C C29 H29B 109.5
C28 C29 H29A 109.5
H29C C29 H29A 109.5
H29B C29 H29A 109.5
C36A C31A C32A 113.3(3)
C36A C31A H31A 108.9
C32A C31A H31A 108.9
C36A C31A H31B 108.9
C32A C31A H31B 108.9
H31A C31A H31B 107.7
C33A C32A C31A 113.1(3)
C33A C32A H32A 109.0
C31A C32A H32A 109.0
C33A C32A H32B 109.0
C31A C32A H32B 109.0
H32A C32A H32B 107.8
C34A C33A C32A 112.0(3)
C34A C33A H33A 109.2
C32A C33A H33A 109.2
C34A C33A H33B 109.2
C32A C33A H33B 109.2
H33A C33A H33B 107.9
C33A C34A C35A 115.6(3)
C33A C34A H34A 108.4
C35A C34A H34A 108.4
C33A C34A H34B 108.4
C35A C34A H34B 108.4
H34A C34A H34B 107.4
C36A C35A C34A 113.4(3)
C36A C35A H35A 108.9
C34A C35A H35A 108.9
C36A C35A H35B 108.9
C34A C35A H35B 108.9
H35A C35A H35B 107.7
C35A C36A C31A 112.6(4)
C35A C36A H36A 109.1
C31A C36A H36A 109.1
C35A C36A H36B 109.1
C31A C36A H36B 109.1
H36A C36A H36B 107.8
H33C C33B H33D 107.8
H36C C36B H36D 108.1
C1 N1 C5 118.17(17)
C10 N2 C6 118.91(17)
C12 N3 C16 124.25(17)
C12 N3 H3 117.9
C16 N3 H3 117.9
C21 N4 C17 118.51(17)

loop_
_geom_bond_atom_site_label_1
_geom_bond_atom_site_label_2
_geom_bond_distance
C1 N1 1.329(2)
C1 C2 1.388(3)
C1 C22 1.534(3)
C2 C3 1.383(3)
C2 H2A 0.9500
C3 C4 1.370(3)
C3 H3A 0.9500
C4 C5 1.390(3)
C4 H4A 0.9500
C5 N1 1.344(2)
C5 C6 1.477(3)
C6 N2 1.346(2)
C6 C7 1.386(3)
C7 C8 1.381(3)
C7 H7A 0.9500
C8 C9 1.363(3)
C8 H8A 0.9500
C9 C10 1.409(3)
C9 H9A 0.9500
C10 N2 1.343(3)
C10 C11 1.451(3)
C11 C23 1.409(3)
C11 C12 1.413(3)
C12 N3 1.365(2)
C12 C13 1.422(3)
C13 C14 1.358(3)
C13 H13A 0.9500
C14 C15 1.397(3)
C14 H14A 0.9500
C15 C16 1.363(3)
C15 H15A 0.9500
C16 N3 1.377(2)
C16 C17 1.469(3)
C17 N4 1.335(2)
C17 C18 1.400(3)
C18 C19 1.364(3)
C18 H18A 0.9500
C19 C20 1.377(3)
C19 H19A 0.9500
C20 C21 1.390(3)
C20 H20A 0.9500
C21 N4 1.330(3)
C21 C22 1.543(3)
C22 C24 1.477(3)
C22 C25 1.551(3)
C23 N5 1.151(3)
C24 N6 1.142(3)
C25 C26 1.519(3)
C25 H25A 0.9900
C25 H25B 0.9900
C26 C27 1.521(3)
C26 H26A 0.9900
C26 H26B 0.9900
C27 C28 1.505(3)
C27 H27A 0.9900
C27 H27B 0.9900
C28 C29 1.513(3)
C28 H28A 0.9900
C28 H28B 0.9900
C29 H29C 0.9800
C29 H29B 0.9800
C29 H29A 0.9800
C31A C36A 1.481(6)
C31A C32A 1.515(5)
C31A H31A 0.9900
C31A H31B 0.9900
C32A C33A 1.492(5)
C32A H32A 0.9900
C32A H32B 0.9900
C33A C34A 1.456(5)
C33A H33A 0.9900
C33A H33B 0.9900
C34A C35A 1.494(4)
C34A H34A 0.9900
C34A H34B 0.9900
C35A C36A 1.464(6)
C35A H35A 0.9900
C35A H35B 0.9900
C36A H36A 0.9900
C36A H36B 0.9900
C33B H33C 0.9900
C33B H33D 0.9900
C36B H36C 0.9900
C36B H36D 0.9900
N3 H3 0.8800

loop_
_geom_torsion_atom_site_label_1
_geom_torsion_atom_site_label_2
_geom_torsion_atom_site_label_3
_geom_torsion_atom_site_label_4
_geom_torsion
N1 C1 C2 C3 0.8(3)
C22 C1 C2 C3 178.33(18)
C1 C2 C3 C4 -1.5(3)
C2 C3 C4 C5 -0.3(3)
C3 C4 C5 N1 3.2(3)
C3 C4 C5 C6 -172.20(18)
N1 C5 C6 N2 -34.5(2)
C4 C5 C6 N2 141.15(18)
N1 C5 C6 C7 149.11(18)
C4 C5 C6 C7 -35.2(3)
N2 C6 C7 C8 -0.7(3)
C5 C6 C7 C8 175.38(18)
C6 C7 C8 C9 -0.3(3)
C7 C8 C9 C10 0.8(3)
C8 C9 C10 N2 -0.3(3)
C8 C9 C10 C11 -177.89(19)
N2 C10 C11 C23 176.27(16)
C9 C10 C11 C23 -6.1(3)
N2 C10 C11 C12 -7.9(3)
C9 C10 C11 C12 169.79(19)
C23 C11 C12 N3 -173.77(17)
C10 C11 C12 N3 10.3(3)
C23 C11 C12 C13 8.0(3)
C10 C11 C12 C13 -167.92(18)
N3 C12 C13 C14 -0.8(3)
C11 C12 C13 C14 177.53(19)
C12 C13 C14 C15 1.6(3)
C13 C14 C15 C16 -1.3(3)
C14 C15 C16 N3 0.2(3)
C14 C15 C16 C17 179.57(18)
C15 C16 C17 N4 -168.71(18)
N3 C16 C17 N4 10.7(2)
C15 C16 C17 C18 11.2(3)
N3 C16 C17 C18 -169.41(17)
N4 C17 C18 C19 -2.4(3)
C16 C17 C18 C19 177.74(18)
C17 C18 C19 C20 1.7(3)
C18 C19 C20 C21 0.3(3)
C19 C20 C21 N4 -2.0(3)
C19 C20 C21 C22 173.76(19)
N1 C1 C22 C24 -168.58(16)
C2 C1 C22 C24 13.7(3)
N1 C1 C22 C21 71.0(2)
C2 C1 C22 C21 -106.8(2)
N1 C1 C22 C25 -48.9(2)
C2 C1 C22 C25 133.3(2)
N4 C21 C22 C24 -175.47(16)
C20 C21 C22 C24 8.5(3)
N4 C21 C22 C1 -55.1(2)
C20 C21 C22 C1 128.9(2)
N4 C21 C22 C25 67.4(2)
C20 C21 C22 C25 -108.6(2)
C12 C11 C23 N5 147(8)
C10 C11 C23 N5 -37(9)
C1 C22 C24 N6 93(13)
C21 C22 C24 N6 -145(13)
C25 C22 C24 N6 -29(13)
C24 C22 C25 C26 57.9(2)
C1 C22 C25 C26 -62.4(2)
C21 C22 C25 C26 175.77(17)
C22 C25 C26 C27 -164.99(17)
C25 C26 C27 C28 177.58(19)
C26 C27 C28 C29 -170.4(2)
C36A C31A C32A C33A 49.7(6)
C31A C32A C33A C34A -48.0(6)
C32A C33A C34A C35A 48.3(6)
C33A C34A C35A C36A -49.4(6)
C34A C35A C36A C31A 49.0(6)
C32A C31A C36A C35A -49.9(6)
C2 C1 N1 C5 1.9(3)
C22 C1 N1 C5 -175.82(16)
C4 C5 N1 C1 -3.9(3)
C6 C5 N1 C1 171.70(16)
C9 C10 N2 C6 -0.7(3)
C11 C10 N2 C6 176.96(16)
C7 C6 N2 C10 1.2(3)
C5 C6 N2 C10 -175.16(15)
C11 C12 N3 C16 -178.63(18)
C13 C12 N3 C16 -0.3(3)
C15 C16 N3 C12 0.6(3)
C17 C16 N3 C12 -178.85(16)
C20 C21 N4 C17 1.3(3)
C22 C21 N4 C17 -174.65(16)
C18 C17 N4 C21 0.9(3)
C16 C17 N4 C21 -179.26(16)
